data_2212685
loop_
_publ_author_name
'Michael A. Beckett'
'Mark E. Light'
'David S. Brassington'
'Mark Thornton-Pett'

_publ_section_title
;
 <i>fac</i>,<i>cis</i>-Bromidotricarbonylbis(tribenzylphosphine)rhenium(I)
;
_journal_coeditor_code SG2132
_journal_issue 3
_journal_name_full 'Acta Crystallographica Section E'
_journal_page_first m785
_journal_page_last m786
_journal_paper_doi 10.1107/S160053680700726X
_journal_volume 63
_journal_year 2007
_chemical_formula_iupac '[Re Br (C21 H21 P)2 (C O)3]'
_chemical_formula_moiety 'C45 H42 Br O3 P2 Re'
_chemical_formula_sum 'C45 H42 Br O3 P2 Re'
_chemical_formula_weight 958.84
_chemical_name_systematic
;
fac-Bromidootricarbonylbis(tribenzylphosphine-\kP)rhenium(I)
;
_space_group_IT_number 2
_symmetry_cell_setting triclinic
_symmetry_space_group_name_Hall '-P 1'
_symmetry_space_group_name_H-M 'P -1'
_atom_sites_solution_hydrogens geom
_atom_sites_solution_primary direct
_atom_sites_solution_secondary difmap
_audit_creation_method SHELXL-97
_cell_angle_alpha 103.046(5)
_cell_angle_beta 94.822(6)
_cell_angle_gamma 92.164(6)
_cell_formula_units_Z 2
_cell_length_a 10.1580(10)
_cell_length_b 10.3730(10)
_cell_length_c 19.289(2)
_cell_measurement_reflns_used 6638
_cell_measurement_temperature 150(2)
_cell_measurement_theta_max 25.02
_cell_measurement_theta_min 2.94
_cell_volume 1969.6(3)
_computing_cell_refinement 'DENZO (Otwinowski & Minor, 1997) and COLLECT'
_computing_data_collection 'COLLECT (Hooft, 1998)'
_computing_data_reduction 'DENZO and COLLECT'
_computing_molecular_graphics 'CAMERON (Watkin <i>et al.</i>,  1993)'
_computing_publication_material 'WinGX (Farrugia, 1999)'
_computing_structure_refinement 'SHELXL97 (Sheldrick, 1997)'
_computing_structure_solution 'SHELXS97 (Sheldrick, 1997)'
_diffrn_ambient_temperature 150(2)
_diffrn_detector_area_resol_mean 9.091
_diffrn_measured_fraction_theta_full 0.954
_diffrn_measured_fraction_theta_max 0.954
_diffrn_measurement_device_type 'Bruker--Nonius CCD camera on \k-goniostat'
_diffrn_measurement_method '\f and \w scans to fill the asymmetric unit'
_diffrn_radiation_monochromator graphite
_diffrn_radiation_source 'fine-focus sealed tube'
_diffrn_radiation_type MoK\a
_diffrn_radiation_wavelength 0.71069
_diffrn_reflns_av_R_equivalents 0.0000
_diffrn_reflns_av_sigmaI/netI 0.0274
_diffrn_reflns_limit_h_max 12
_diffrn_reflns_limit_h_min 0
_diffrn_reflns_limit_k_max 12
_diffrn_reflns_limit_k_min -12
_diffrn_reflns_limit_l_max 22
_diffrn_reflns_limit_l_min -22
_diffrn_reflns_number 6638
_diffrn_reflns_theta_full 25.02
_diffrn_reflns_theta_max 25.02
_diffrn_reflns_theta_min 2.94
_diffrn_standards_number 0
_exptl_absorpt_coefficient_mu 4.220
_exptl_absorpt_correction_T_max 0.714
_exptl_absorpt_correction_T_min 0.664
_exptl_absorpt_correction_type multi-scan
_exptl_absorpt_process_details '(SORTAV; Blessing, 1995)'
_exptl_crystal_colour Colourless
_exptl_crystal_density_diffrn 1.617
_exptl_crystal_density_method 'not measured'
_exptl_crystal_description Block
_exptl_crystal_F_000 952
_exptl_crystal_size_max 0.10
_exptl_crystal_size_mid 0.08
_exptl_crystal_size_min 0.08
_refine_diff_density_max 0.689
_refine_diff_density_min -1.093
_refine_ls_extinction_method none
_refine_ls_goodness_of_fit_ref 1.066
_refine_ls_hydrogen_treatment constr
_refine_ls_matrix_type full
_refine_ls_number_parameters 469
_refine_ls_number_reflns 6638
_refine_ls_number_restraints 0
_refine_ls_restrained_S_all 1.066
_refine_ls_R_factor_all 0.0204
_refine_ls_R_factor_gt 0.0196
_refine_ls_shift/su_max 0.005
_refine_ls_shift/su_mean 0.000
_refine_ls_structure_factor_coef Fsqd
_refine_ls_weighting_details 'calc w=1/[\s^2^(Fo^2^)+(0.0155P)^2^+2.6094P] where P=(Fo^2^+2Fc^2^)/3'
_refine_ls_weighting_scheme calc
_refine_ls_wR_factor_gt 0.0487
_refine_ls_wR_factor_ref 0.0491
_reflns_number_gt 6477
_reflns_number_total 6638
_reflns_threshold_expression I>2\s(I)
_cod_data_source_file sg2132.cif
_cod_data_source_block I
_cod_database_code 2212685
_cod_database_fobs_code 2212685

loop_
_symmetry_equiv_pos_as_xyz
'x, y, z'
'-x, -y, -z'

loop_
_atom_site_type_symbol
_atom_site_label
_atom_site_fract_x
_atom_site_fract_y
_atom_site_fract_z
_atom_site_U_iso_or_equiv
_atom_site_adp_type
_atom_site_calc_flag
_atom_site_refinement_flags
_atom_site_occupancy
C C1 1.0450(3) -0.0953(3) 0.87704(16) 0.0255(6) Uani d . 1
C C2 1.0029(3) 0.1519(3) 0.87778(14) 0.0198(6) Uani d . 1
C C3 1.2052(3) 0.0217(3) 0.80536(14) 0.0207(6) Uani d . 1
C C4 0.7497(3) -0.2293(2) 0.81734(14) 0.0183(5) Uani d . 1
H H4A 0.7059 -0.2979 0.7769 0.022 Uiso calc R 1
H H4B 0.8376 -0.2600 0.8302 0.022 Uiso calc R 1
C C5 0.6690(3) -0.2190(3) 0.88019(14) 0.0227(6) Uani d . 1
C C6 0.5342(3) -0.2461(3) 0.87048(19) 0.0349(7) Uani d . 1
H H6 0.4901 -0.2736 0.8237 0.042 Uiso calc R 1
C C7 0.4621(4) -0.2324(4) 0.9311(3) 0.0591(12) Uani d . 1
H H7 0.3689 -0.2505 0.9256 0.071 Uiso calc R 1
C C8 0.5298(6) -0.1919(5) 0.9989(2) 0.0699(15) Uani d . 1
H H8 0.4815 -0.1801 1.0398 0.084 Uiso calc R 1
C C9 0.6626(6) -0.1692(5) 1.0079(2) 0.0679(14) Uani d . 1
H H9 0.7072 -0.1450 1.0547 0.081 Uiso calc R 1
C C10 0.7327(4) -0.1811(3) 0.94939(16) 0.0419(8) Uani d . 1
H H10 0.8259 -0.1633 0.9559 0.050 Uiso calc R 1
C C11 0.7020(3) -0.1151(3) 0.69143(13) 0.0178(5) Uani d . 1
H H11A 0.6616 -0.0355 0.6808 0.021 Uiso calc R 1
H H11B 0.7750 -0.1356 0.6605 0.021 Uiso calc R 1
C C12 0.5990(3) -0.2295(2) 0.67042(13) 0.0166(5) Uani d . 1
C C13 0.6381(3) -0.3553(3) 0.63834(14) 0.0231(6) Uani d . 1
H H13 0.7280 -0.3668 0.6296 0.028 Uiso calc R 1
C C14 0.5470(3) -0.4631(3) 0.61921(15) 0.0283(7) Uani d . 1
H H14 0.5745 -0.5476 0.5966 0.034 Uiso calc R 1
C C15 0.4164(3) -0.4482(3) 0.63291(16) 0.0304(7) Uani d . 1
H H15 0.3544 -0.5225 0.6204 0.036 Uiso calc R 1
C C16 0.3762(3) -0.3245(3) 0.66499(16) 0.0282(7) Uani d . 1
H H16 0.2866 -0.3139 0.6747 0.034 Uiso calc R 1
C C17 0.4675(3) -0.2158(3) 0.68306(14) 0.0224(6) Uani d . 1
H H17 0.4391 -0.1309 0.7044 0.027 Uiso calc R 1
C C18 0.6525(3) 0.0344(2) 0.83373(13) 0.0166(5) Uani d . 1
H H18A 0.5655 -0.0156 0.8242 0.020 Uiso calc R 1
H H18B 0.6785 0.0503 0.8857 0.020 Uiso calc R 1
C C19 0.6353(3) 0.1670(2) 0.81524(13) 0.0169(5) Uani d . 1
C C20 0.6965(3) 0.2821(3) 0.85946(14) 0.0227(6) Uani d . 1
H H20 0.7524 0.2762 0.9005 0.027 Uiso calc R 1
C C21 0.6775(3) 0.4054(3) 0.84466(16) 0.0293(7) Uani d . 1
H H21 0.7192 0.4830 0.8758 0.035 Uiso calc R 1
C C22 0.5979(3) 0.4151(3) 0.78459(16) 0.0282(7) Uani d . 1
H H22 0.5862 0.4992 0.7739 0.034 Uiso calc R 1
C C23 0.5354(3) 0.3023(3) 0.74003(15) 0.0241(6) Uani d . 1
H H23 0.4807 0.3087 0.6987 0.029 Uiso calc R 1
C C24 0.5529(3) 0.1797(3) 0.75586(14) 0.0191(5) Uani d . 1
H H24 0.5078 0.1029 0.7256 0.023 Uiso calc R 1
C C25 0.8579(3) 0.2131(3) 0.69043(14) 0.0195(6) Uani d . 1
H H25A 0.7844 0.1445 0.6826 0.023 Uiso calc R 1
H H25B 0.8426 0.2813 0.7335 0.023 Uiso calc R 1
C C26 0.8495(3) 0.2773(3) 0.62743(14) 0.0195(6) Uani d . 1
C C27 0.9074(3) 0.4030(3) 0.63119(14) 0.0200(6) Uani d . 1
H H27 0.9521 0.4518 0.6750 0.024 Uiso calc R 1
C C28 0.9006(3) 0.4578(3) 0.57154(15) 0.0247(6) Uani d . 1
H H28 0.9425 0.5426 0.5745 0.030 Uiso calc R 1
C C29 0.8326(3) 0.3891(3) 0.50777(15) 0.0264(6) Uani d . 1
H H29 0.8273 0.4266 0.4671 0.032 Uiso calc R 1
C C30 0.7728(3) 0.2654(3) 0.50383(15) 0.0284(7) Uani d . 1
H H30 0.7253 0.2183 0.4604 0.034 Uiso calc R 1
C C31 0.7814(3) 0.2095(3) 0.56274(15) 0.0236(6) Uani d . 1
H H31 0.7405 0.1241 0.5591 0.028 Uiso calc R 1
C C32 1.1414(3) 0.2737(3) 0.73241(13) 0.0189(5) Uani d . 1
H H32A 1.2289 0.2357 0.7274 0.023 Uiso calc R 1
H H32B 1.1284 0.3283 0.6967 0.023 Uiso calc R 1
C C33 1.1447(3) 0.3643(3) 0.80622(14) 0.0217(6) Uani d . 1
C C34 1.2524(3) 0.3653(3) 0.85597(15) 0.0274(6) Uani d . 1
H H34 1.3228 0.3096 0.8432 0.033 Uiso calc R 1
C C35 1.2580(3) 0.4472(3) 0.92417(17) 0.0368(8) Uani d . 1
H H35 1.3321 0.4470 0.9576 0.044 Uiso calc R 1
C C36 1.1566(4) 0.5286(3) 0.94344(16) 0.0359(8) Uani d . 1
H H36 1.1602 0.5833 0.9903 0.043 Uiso calc R 1
C C37 1.0501(3) 0.5304(3) 0.89464(16) 0.0318(7) Uani d . 1
H H37 0.9805 0.5870 0.9077 0.038 Uiso calc R 1
C C38 1.0446(3) 0.4490(3) 0.82605(15) 0.0258(6) Uani d . 1
H H38 0.9714 0.4515 0.7924 0.031 Uiso calc R 1
C C39 1.0502(3) 0.0409(3) 0.62038(14) 0.0218(6) Uani d . 1
H H39A 1.0709 -0.0498 0.6245 0.026 Uiso calc R 1
H H39B 0.9686 0.0326 0.5875 0.026 Uiso calc R 1
C C40 1.1609(3) 0.0950(3) 0.58586(13) 0.0193(6) Uani d . 1
C C41 1.2900(3) 0.0610(3) 0.59931(14) 0.0273(6) Uani d . 1
H H41 1.3084 0.0059 0.6317 0.033 Uiso calc R 1
C C42 1.3923(3) 0.1064(4) 0.56616(17) 0.0385(8) Uani d . 1
H H42 1.4798 0.0812 0.5755 0.046 Uiso calc R 1
C C43 1.3676(4) 0.1882(3) 0.51945(17) 0.0397(9) Uani d . 1
H H43 1.4377 0.2197 0.4968 0.048 Uiso calc R 1
C C44 1.2404(4) 0.2234(3) 0.50620(16) 0.0352(8) Uani d . 1
H H44 1.2226 0.2798 0.4744 0.042 Uiso calc R 1
C C45 1.1380(3) 0.1773(3) 0.53878(14) 0.0248(6) Uani d . 1
H H45 1.0506 0.2023 0.5289 0.030 Uiso calc R 1
O O1 1.0737(2) -0.1429(2) 0.92452(12) 0.0407(6) Uani d . 1
O O2 0.9960(2) 0.23532(19) 0.92824(10) 0.0272(4) Uani d . 1
O O3 1.3187(2) 0.0273(2) 0.80676(11) 0.0312(5) Uani d . 1
P P1 0.77483(7) -0.07233(6) 0.78622(3) 0.01423(13) Uani d . 1
P P2 1.01289(7) 0.13525(6) 0.71007(3) 0.01552(14) Uani d . 1
Br Br1 1.02464(3) -0.22602(3) 0.706163(15) 0.02625(7) Uani d . 1
Re Re1 1.015147(9) 0.000364(9) 0.801968(5) 0.01501(5) Uani d . 1

loop_
_atom_site_aniso_label
_atom_site_aniso_U_11
_atom_site_aniso_U_22
_atom_site_aniso_U_33
_atom_site_aniso_U_12
_atom_site_aniso_U_13
_atom_site_aniso_U_23
C1 0.0182(16) 0.0228(15) 0.0348(17) -0.0033(11) 0.0009(12) 0.0063(13)
C2 0.0154(15) 0.0258(15) 0.0205(14) -0.0002(11) 0.0021(10) 0.0107(12)
C3 0.0209(18) 0.0200(14) 0.0196(14) -0.0002(11) 0.0027(11) 0.0012(11)
C4 0.0195(15) 0.0160(13) 0.0202(13) -0.0008(10) 0.0016(10) 0.0062(10)
C5 0.0369(18) 0.0135(13) 0.0194(14) 0.0009(11) 0.0074(12) 0.0057(10)
C6 0.032(2) 0.0286(17) 0.052(2) 0.0045(13) 0.0171(15) 0.0198(15)
C7 0.046(3) 0.046(2) 0.103(4) 0.0124(18) 0.041(2) 0.039(2)
C8 0.111(5) 0.067(3) 0.046(3) 0.027(3) 0.051(3) 0.023(2)
C9 0.108(4) 0.067(3) 0.033(2) 0.006(3) 0.025(2) 0.013(2)
C10 0.061(3) 0.043(2) 0.0220(16) -0.0019(17) 0.0030(15) 0.0094(14)
C11 0.0187(15) 0.0200(13) 0.0152(13) 0.0020(10) 0.0026(10) 0.0046(10)
C12 0.0199(15) 0.0185(13) 0.0106(12) 0.0010(10) -0.0010(10) 0.0026(10)
C13 0.0272(17) 0.0224(14) 0.0196(14) 0.0043(11) 0.0049(11) 0.0031(11)
C14 0.040(2) 0.0175(14) 0.0252(15) 0.0038(12) 0.0013(13) 0.0008(11)
C15 0.0329(19) 0.0254(16) 0.0298(16) -0.0099(13) -0.0093(13) 0.0063(13)
C16 0.0164(16) 0.0333(17) 0.0325(16) -0.0015(12) -0.0039(12) 0.0057(13)
C17 0.0205(16) 0.0219(14) 0.0227(14) 0.0028(11) -0.0028(11) 0.0022(11)
C18 0.0149(14) 0.0183(13) 0.0175(13) 0.0026(10) 0.0054(10) 0.0044(10)
C19 0.0145(14) 0.0182(13) 0.0181(13) 0.0012(10) 0.0082(10) 0.0021(10)
C20 0.0228(16) 0.0230(14) 0.0203(14) 0.0031(11) 0.0025(11) 0.0006(11)
C21 0.0357(19) 0.0171(14) 0.0306(16) -0.0035(12) 0.0041(13) -0.0034(12)
C22 0.0330(18) 0.0172(14) 0.0360(17) 0.0047(12) 0.0085(13) 0.0067(12)
C23 0.0228(16) 0.0230(15) 0.0281(15) 0.0029(11) 0.0044(11) 0.0086(12)
C24 0.0179(15) 0.0169(13) 0.0215(13) 0.0002(10) 0.0035(10) 0.0017(10)
C25 0.0196(15) 0.0179(13) 0.0216(13) -0.0007(10) 0.0048(10) 0.0048(11)
C26 0.0162(15) 0.0225(14) 0.0202(13) 0.0047(10) 0.0063(10) 0.0033(11)
C27 0.0235(16) 0.0185(13) 0.0175(13) 0.0028(11) 0.0018(10) 0.0026(10)
C28 0.0270(17) 0.0193(14) 0.0293(15) 0.0023(11) 0.0064(12) 0.0074(12)
C29 0.0297(17) 0.0324(16) 0.0192(14) 0.0071(13) 0.0023(11) 0.0093(12)
C30 0.0275(17) 0.0333(17) 0.0218(15) 0.0024(13) -0.0048(12) 0.0033(12)
C31 0.0196(16) 0.0225(14) 0.0274(15) -0.0005(11) -0.0001(11) 0.0038(11)
C32 0.0208(15) 0.0183(13) 0.0159(13) -0.0033(10) 0.0040(10) 0.0003(10)
C33 0.0292(16) 0.0154(13) 0.0188(13) -0.0069(11) 0.0045(11) 0.0007(11)
C34 0.0268(17) 0.0243(15) 0.0270(15) -0.0041(12) 0.0033(12) -0.0018(12)
C35 0.039(2) 0.0364(18) 0.0265(16) -0.0094(15) -0.0077(13) -0.0040(13)
C36 0.049(2) 0.0271(16) 0.0223(15) -0.0048(14) 0.0017(14) -0.0110(12)
C37 0.047(2) 0.0201(15) 0.0250(15) 0.0025(13) 0.0090(14) -0.0042(12)
C38 0.0378(18) 0.0189(14) 0.0196(14) 0.0001(12) 0.0027(12) 0.0023(11)
C39 0.0242(16) 0.0194(14) 0.0185(13) -0.0016(11) 0.0039(11) -0.0028(11)
C40 0.0216(16) 0.0186(13) 0.0141(12) 0.0002(11) 0.0038(10) -0.0042(10)
C41 0.0283(18) 0.0347(17) 0.0150(13) 0.0065(13) 0.0011(11) -0.0025(12)
C42 0.0213(18) 0.057(2) 0.0281(17) 0.0009(15) 0.0031(12) -0.0088(15)
C43 0.039(2) 0.044(2) 0.0294(17) -0.0156(16) 0.0185(14) -0.0081(15)
C44 0.054(2) 0.0288(17) 0.0244(16) 0.0009(15) 0.0169(14) 0.0052(13)
C45 0.0310(17) 0.0242(15) 0.0189(14) 0.0070(12) 0.0061(11) 0.0021(11)
O1 0.0386(15) 0.0463(14) 0.0442(14) -0.0032(11) -0.0086(10) 0.0306(12)
O2 0.0327(13) 0.0262(11) 0.0205(10) 0.0014(9) 0.0050(8) -0.0002(9)
O3 0.0179(13) 0.0366(12) 0.0378(12) 0.0005(9) 0.0044(9) 0.0051(9)
P1 0.0137(4) 0.0140(3) 0.0148(3) -0.0002(2) 0.0021(2) 0.0029(2)
P2 0.0172(4) 0.0147(3) 0.0133(3) -0.0016(3) 0.0038(2) -0.0001(2)
Br1 0.02517(17) 0.01728(14) 0.03362(16) 0.00298(11) 0.00645(12) -0.00132(11)
Re1 0.01352(7) 0.01471(7) 0.01646(6) -0.00017(4) 0.00179(4) 0.00291(4)

loop_
_atom_type_symbol
_atom_type_description
_atom_type_scat_dispersion_real
_atom_type_scat_dispersion_imag
_atom_type_scat_source
C C 0.0033 0.0016 'International Tables Vol C Tables 4.2.6.8 and 6.1.1.4'
H H 0.0000 0.0000 'International Tables Vol C Tables 4.2.6.8 and 6.1.1.4'
O O 0.0106 0.0060 'International Tables Vol C Tables 4.2.6.8 and 6.1.1.4'
P P 0.1023 0.0942 'International Tables Vol C Tables 4.2.6.8 and 6.1.1.4'
Br Br -0.2901 2.4595 'International Tables Vol C Tables 4.2.6.8 and 6.1.1.4'
Re Re -1.0185 7.2310 'International Tables Vol C Tables 4.2.6.8 and 6.1.1.4'

loop_
_geom_angle_atom_site_label_1
_geom_angle_atom_site_label_2
_geom_angle_atom_site_label_3
_geom_angle
_geom_angle_publ_flag
O1 C1 Re1 172.9(2) n
O2 C2 Re1 173.2(2) n
O3 C3 Re1 176.4(2) n
C5 C4 P1 115.43(18) n
C5 C4 H4A 108.4 n
P1 C4 H4A 108.4 n
C5 C4 H4B 108.4 n
P1 C4 H4B 108.4 n
H4A C4 H4B 107.5 n
C6 C5 C10 119.8(3) n
C6 C5 C4 121.1(3) n
C10 C5 C4 119.1(3) n
C5 C6 C7 119.1(4) n
C5 C6 H6 120.4 n
C7 C6 H6 120.4 n
C8 C7 C6 119.0(4) n
C8 C7 H7 120.5 n
C6 C7 H7 120.5 n
C9 C8 C7 121.4(4) n
C9 C8 H8 119.3 n
C7 C8 H8 119.3 n
C8 C9 C10 119.8(4) n
C8 C9 H9 120.1 n
C10 C9 H9 120.1 n
C9 C10 C5 120.9(4) n
C9 C10 H10 119.6 n
C5 C10 H10 119.6 n
C12 C11 P1 116.92(17) n
C12 C11 H11A 108.1 n
P1 C11 H11A 108.1 n
C12 C11 H11B 108.1 n
P1 C11 H11B 108.1 n
H11A C11 H11B 107.3 n
C17 C12 C13 118.4(2) n
C17 C12 C11 122.7(2) n
C13 C12 C11 118.9(2) n
C14 C13 C12 120.7(3) n
C14 C13 H13 119.6 n
C12 C13 H13 119.6 n
C15 C14 C13 120.2(3) n
C15 C14 H14 119.9 n
C13 C14 H14 119.9 n
C14 C15 C16 119.8(3) n
C14 C15 H15 120.1 n
C16 C15 H15 120.1 n
C15 C16 C17 119.9(3) n
C15 C16 H16 120.1 n
C17 C16 H16 120.1 n
C12 C17 C16 121.0(3) n
C12 C17 H17 119.5 n
C16 C17 H17 119.5 n
C19 C18 P1 116.85(17) n
C19 C18 H18A 108.1 n
P1 C18 H18A 108.1 n
C19 C18 H18B 108.1 n
P1 C18 H18B 108.1 n
H18A C18 H18B 107.3 n
C20 C19 C24 117.7(2) n
C20 C19 C18 120.5(2) n
C24 C19 C18 121.7(2) n
C21 C20 C19 121.2(3) n
C21 C20 H20 119.4 n
C19 C20 H20 119.4 n
C22 C21 C20 120.0(3) n
C22 C21 H21 120.0 n
C20 C21 H21 120.0 n
C21 C22 C23 119.9(3) n
C21 C22 H22 120.0 n
C23 C22 H22 120.0 n
C22 C23 C24 119.8(3) n
C22 C23 H23 120.1 n
C24 C23 H23 120.1 n
C23 C24 C19 121.3(2) n
C23 C24 H24 119.3 n
C19 C24 H24 119.3 n
C26 C25 P2 117.58(18) n
C26 C25 H25A 107.9 n
P2 C25 H25A 107.9 n
C26 C25 H25B 107.9 n
P2 C25 H25B 107.9 n
H25A C25 H25B 107.2 n
C27 C26 C31 118.2(2) n
C27 C26 C25 122.4(2) n
C31 C26 C25 119.4(2) n
C28 C27 C26 120.8(3) n
C28 C27 H27 119.6 n
C26 C27 H27 119.6 n
C29 C28 C27 120.2(3) n
C29 C28 H28 119.9 n
C27 C28 H28 119.9 n
C30 C29 C28 119.5(3) n
C30 C29 H29 120.3 n
C28 C29 H29 120.3 n
C29 C30 C31 120.5(3) n
C29 C30 H30 119.7 n
C31 C30 H30 119.7 n
C30 C31 C26 120.8(3) n
C30 C31 H31 119.6 n
C26 C31 H31 119.6 n
C33 C32 P2 116.41(18) n
C33 C32 H32A 108.2 n
P2 C32 H32A 108.2 n
C33 C32 H32B 108.2 n
P2 C32 H32B 108.2 n
H32A C32 H32B 107.3 n
C38 C33 C34 118.3(3) n
C38 C33 C32 122.3(3) n
C34 C33 C32 119.4(3) n
C35 C34 C33 120.6(3) n
C35 C34 H34 119.7 n
C33 C34 H34 119.7 n
C36 C35 C34 120.4(3) n
C36 C35 H35 119.8 n
C34 C35 H35 119.8 n
C37 C36 C35 119.9(3) n
C37 C36 H36 120.1 n
C35 C36 H36 120.1 n
C36 C37 C38 119.9(3) n
C36 C37 H37 120.1 n
C38 C37 H37 120.1 n
C33 C38 C37 120.9(3) n
C33 C38 H38 119.5 n
C37 C38 H38 119.5 n
C40 C39 P2 118.06(18) n
C40 C39 H39A 107.8 n
P2 C39 H39A 107.8 n
C40 C39 H39B 107.8 n
P2 C39 H39B 107.8 n
H39A C39 H39B 107.1 n
C41 C40 C45 117.9(3) n
C41 C40 C39 120.2(3) n
C45 C40 C39 121.9(3) n
C42 C41 C40 121.0(3) n
C42 C41 H41 119.5 n
C40 C41 H41 119.5 n
C43 C42 C41 120.3(3) n
C43 C42 H42 119.8 n
C41 C42 H42 119.8 n
C44 C43 C42 119.2(3) n
C44 C43 H43 120.4 n
C42 C43 H43 120.4 n
C43 C44 C45 120.5(3) n
C43 C44 H44 119.7 n
C45 C44 H44 119.7 n
C44 C45 C40 121.1(3) n
C44 C45 H45 119.5 n
C40 C45 H45 119.5 n
C18 P1 C11 103.78(12) n
C18 P1 C4 102.14(12) n
C11 P1 C4 104.09(12) n
C18 P1 Re1 120.77(9) n
C11 P1 Re1 114.05(9) n
C4 P1 Re1 110.19(9) n
C25 P2 C32 104.72(13) n
C25 P2 C39 103.24(13) n
C32 P2 C39 103.34(12) n
C25 P2 Re1 117.55(8) n
C32 P2 Re1 112.68(9) n
C39 P2 Re1 113.82(9) n
C2 Re1 C3 93.80(11) y
C2 Re1 C1 85.52(11) y
C3 Re1 C1 86.38(12) y
C2 Re1 P2 92.78(8) y
C3 Re1 P2 85.19(8) y
C1 Re1 P2 171.28(9) y
C2 Re1 P1 96.39(8) y
C3 Re1 P1 169.03(8) y
C1 Re1 P1 90.37(9) y
P2 Re1 P1 98.32(2) y
C2 Re1 Br1 173.81(8) y
C3 Re1 Br1 88.40(8) y
C1 Re1 Br1 88.85(9) y
P2 Re1 Br1 93.160(18) y
P1 Re1 Br1 81.055(18) y

loop_
_geom_bond_atom_site_label_1
_geom_bond_atom_site_label_2
_geom_bond_distance
_geom_bond_publ_flag
C1 O1 1.156(4) n
C1 Re1 1.942(3) n
C2 O2 1.156(3) n
C2 Re1 1.906(3) n
C3 O3 1.149(3) n
C3 Re1 1.929(3) n
C4 C5 1.507(4) n
C4 P1 1.874(2) n
C4 H4A 0.9900 n
C4 H4B 0.9900 n
C5 C6 1.376(5) n
C5 C10 1.398(4) n
C6 C7 1.414(5) n
C6 H6 0.9500 n
C7 C8 1.393(7) n
C7 H7 0.9500 n
C8 C9 1.350(7) n
C8 H8 0.9500 n
C9 C10 1.369(5) n
C9 H9 0.9500 n
C10 H10 0.9500 n
C11 C12 1.512(4) n
C11 P1 1.862(3) n
C11 H11A 0.9900 n
C11 H11B 0.9900 n
C12 C17 1.385(4) n
C12 C13 1.399(4) n
C13 C14 1.386(4) n
C13 H13 0.9500 n
C14 C15 1.382(5) n
C14 H14 0.9500 n
C15 C16 1.385(4) n
C15 H15 0.9500 n
C16 C17 1.394(4) n
C16 H16 0.9500 n
C17 H17 0.9500 n
C18 C19 1.510(4) n
C18 P1 1.856(3) n
C18 H18A 0.9900 n
C18 H18B 0.9900 n
C19 C20 1.391(4) n
C19 C24 1.395(4) n
C20 C21 1.389(4) n
C20 H20 0.9500 n
C21 C22 1.381(4) n
C21 H21 0.9500 n
C22 C23 1.381(4) n
C22 H22 0.9500 n
C23 C24 1.388(4) n
C23 H23 0.9500 n
C24 H24 0.9500 n
C25 C26 1.510(4) n
C25 P2 1.846(3) n
C25 H25A 0.9900 n
C25 H25B 0.9900 n
C26 C27 1.393(4) n
C26 C31 1.397(4) n
C27 C28 1.392(4) n
C27 H27 0.9500 n
C28 C29 1.386(4) n
C28 H28 0.9500 n
C29 C30 1.382(4) n
C29 H29 0.9500 n
C30 C31 1.385(4) n
C30 H30 0.9500 n
C31 H31 0.9500 n
C32 C33 1.515(3) n
C32 P2 1.854(3) n
C32 H32A 0.9900 n
C32 H32B 0.9900 n
C33 C38 1.391(4) n
C33 C34 1.391(4) n
C34 C35 1.391(4) n
C34 H34 0.9500 n
C35 C36 1.378(5) n
C35 H35 0.9500 n
C36 C37 1.377(5) n
C36 H36 0.9500 n
C37 C38 1.395(4) n
C37 H37 0.9500 n
C38 H38 0.9500 n
C39 C40 1.506(4) n
C39 P2 1.862(3) n
C39 H39A 0.9900 n
C39 H39B 0.9900 n
C40 C41 1.389(4) n
C40 C45 1.392(4) n
C41 C42 1.386(5) n
C41 H41 0.9500 n
C42 C43 1.385(5) n
C42 H42 0.9500 n
C43 C44 1.375(5) n
C43 H43 0.9500 n
C44 C45 1.383(4) n
C44 H44 0.9500 n
C45 H45 0.9500 n
P1 Re1 2.5005(7) n
P2 Re1 2.4931(7) n
Br1 Re1 2.6508(4) n
